data_4302352
loop_
_publ_author_name
'Clegg, William'
'Graham, David V.'
'Herd, Emma'
'Hevia, Eva'
'Kennedy, Alan R.'
'McCall, Matthew D.'
'Russo, Luca'

_publ_section_title
;
 Donor-Dictated Interlocking Co-Complexation Reactions of LiNHDipp with
 Dimethylzinc: Synthesis and Structures of New Methyl(amido)zincates
;
_journal_coden_ASTM INOCAJ
_journal_issue 12
_journal_name_full 'Inorganic Chemistry'
_journal_page_first 5320
_journal_page_last 5327
_journal_paper_doi 10.1021/ic900313b
_journal_volume 48
_journal_year 2009
_chemical_formula_moiety 'C39 H69 Li N2 O3 Zn2'
_chemical_formula_sum 'C39 H69 Li N2 O3 Zn2'
_chemical_formula_weight 751.64
_space_group_IT_number 61
_symmetry_cell_setting orthorhombic
_symmetry_space_group_name_Hall '-P 2ac 2ab'
_symmetry_space_group_name_H-M 'P b c a'
_atom_sites_solution_hydrogens geom
_atom_sites_solution_primary direct
_atom_sites_solution_secondary difmap
_audit_creation_method SHELXL-97
_cell_angle_alpha 90.00
_cell_angle_beta 90.00
_cell_angle_gamma 90.00
_cell_formula_units_Z 8
_cell_length_a 18.1783(1)
_cell_length_b 18.6099(2)
_cell_length_c 24.4975(2)
_cell_measurement_reflns_used 10294
_cell_measurement_temperature 123(2)
_cell_measurement_theta_max 27.48
_cell_measurement_theta_min 1.00
_cell_volume 8287.41(12)
_computing_cell_refinement EvalCCD
_computing_data_collection 'Nonius COLLECT'
_computing_data_reduction EvalCCD
_computing_molecular_graphics 'Bruker SHELXTL'
_computing_publication_material 'Bruker SHELXTL and local programs'
_computing_structure_refinement SHELXL97
_computing_structure_solution SHELXS97
_diffrn_ambient_temperature 123(2)
_diffrn_measured_fraction_theta_full 0.998
_diffrn_measured_fraction_theta_max 0.998
_diffrn_measurement_device_type 'Nonius KappaCCD diffractometer'
_diffrn_measurement_method '\f and \w scans'
_diffrn_radiation_monochromator graphite
_diffrn_radiation_source 'sealed tube'
_diffrn_radiation_type MoK\a
_diffrn_radiation_wavelength 0.71073
_diffrn_reflns_av_R_equivalents 0.0240
_diffrn_reflns_av_sigmaI/netI 0.0279
_diffrn_reflns_limit_h_max 23
_diffrn_reflns_limit_h_min -23
_diffrn_reflns_limit_k_max 23
_diffrn_reflns_limit_k_min -23
_diffrn_reflns_limit_l_max 31
_diffrn_reflns_limit_l_min -31
_diffrn_reflns_number 17290
_diffrn_reflns_theta_full 27.00
_diffrn_reflns_theta_max 27.00
_diffrn_reflns_theta_min 1.66
_diffrn_standards_number 0
_exptl_absorpt_coefficient_mu 1.192
_exptl_absorpt_correction_type none
_exptl_crystal_colour colourless
_exptl_crystal_density_diffrn 1.205
_exptl_crystal_density_method 'not measured'
_exptl_crystal_description needle
_exptl_crystal_F_000 3232
_exptl_crystal_size_max 0.32
_exptl_crystal_size_mid 0.08
_exptl_crystal_size_min 0.08
_refine_diff_density_max 0.990
_refine_diff_density_min -0.388
_refine_diff_density_rms 0.077
_refine_ls_extinction_method none
_refine_ls_goodness_of_fit_ref 1.094
_refine_ls_hydrogen_treatment mixed
_refine_ls_matrix_type full
_refine_ls_number_parameters 439
_refine_ls_number_reflns 9026
_refine_ls_number_restraints 0
_refine_ls_restrained_S_all 1.094
_refine_ls_R_factor_all 0.0624
_refine_ls_R_factor_gt 0.0451
_refine_ls_shift/su_max 0.001
_refine_ls_shift/su_mean 0.000
_refine_ls_structure_factor_coef Fsqd
_refine_ls_weighting_details 'calc w=1/[\s^2^(Fo^2^)+(0.0402P)^2^+21.1820P] where P=(Fo^2^+2Fc^2^)/3'
_refine_ls_weighting_scheme calc
_refine_ls_wR_factor_gt 0.1094
_refine_ls_wR_factor_ref 0.1205
_reflns_number_gt 7260
_reflns_number_total 9026
_reflns_threshold_expression I>2\s(I)
_cod_duplicate_entry 4338613
_cod_data_source_file ic900313b_si_002_4.cif
_cod_data_source_block dvg07rem014_compound5
_cod_original_cell_volume 8287.42(12)
_cod_database_code 4302352

loop_
_symmetry_equiv_pos_as_xyz
'x, y, z'
'-x+1/2, -y, z+1/2'
'x+1/2, -y+1/2, -z'
'-x, y+1/2, -z+1/2'
'-x, -y, -z'
'x-1/2, y, -z-1/2'
'-x-1/2, y-1/2, z'
'x, -y-1/2, z-1/2'

loop_
_atom_site_label
_atom_site_type_symbol
_atom_site_fract_x
_atom_site_fract_y
_atom_site_fract_z
_atom_site_U_iso_or_equiv
_atom_site_adp_type
_atom_site_occupancy
_atom_site_symmetry_multiplicity
_atom_site_calc_flag
_atom_site_refinement_flags
_atom_site_disorder_assembly
_atom_site_disorder_group
Li Li 0.1946(3) 0.1573(3) -0.0463(2) 0.0271(11) Uani 1 1 d . C .
Zn1 Zn 0.104070(18) 0.137336(19) 0.082653(14) 0.01895(9) Uani 1 1 d . . .
Zn2 Zn 0.167138(19) 0.234656(19) 0.180098(14) 0.02113(10) Uani 1 1 d . . .
N1 N 0.19674(13) 0.14993(14) 0.03812(10) 0.0182(5) Uani 1 1 d . . .
N2 N 0.14354(15) 0.12565(14) 0.15871(10) 0.0190(5) Uani 1 1 d . . .
O1 O 0.13613(13) 0.09966(14) -0.09745(9) 0.0322(5) Uani 1 1 d . C .
O2 O 0.29501(13) 0.14543(13) -0.07912(9) 0.0315(5) Uani 1 1 d . . .
O3 O 0.15774(16) 0.25426(14) -0.06276(10) 0.0412(7) Uani 1 1 d . . .
C1 C 0.0573(2) 0.0905(3) -0.09392(15) 0.0420(9) Uani 1 1 d . . .
H1A H 0.0350 0.1292 -0.0716 0.050 Uiso 1 1 calc R A 1
H1B H 0.0450 0.0436 -0.0772 0.050 Uiso 1 1 calc R A 1
C3 C 0.0950(2) 0.0848(2) -0.18748(15) 0.0395(9) Uani 1 1 d . . .
H3A H 0.1033 0.1282 -0.2100 0.047 Uiso 1 1 calc R B 1
H3B H 0.0888 0.0431 -0.2121 0.047 Uiso 1 1 calc R B 1
C4 C 0.1589(2) 0.0729(2) -0.14996(14) 0.0397(9) Uani 1 1 d . C .
H4A H 0.1710 0.0211 -0.1477 0.048 Uiso 1 1 calc R . .
H4B H 0.2027 0.0992 -0.1631 0.048 Uiso 1 1 calc R . .
C5 C 0.3414(2) 0.0831(2) -0.07542(16) 0.0392(9) Uani 1 1 d . . .
H5A H 0.3333 0.0508 -0.1070 0.047 Uiso 1 1 calc R . .
H5B H 0.3313 0.0562 -0.0414 0.047 Uiso 1 1 calc R . .
C6 C 0.4189(2) 0.1121(2) -0.07551(17) 0.0436(10) Uani 1 1 d . . .
H6A H 0.4338 0.1284 -0.0387 0.052 Uiso 1 1 calc R . .
H6B H 0.4544 0.0757 -0.0887 0.052 Uiso 1 1 calc R . .
C7 C 0.4130(2) 0.1743(2) -0.1147(2) 0.0510(11) Uani 1 1 d . . .
H7A H 0.4261 0.1590 -0.1521 0.061 Uiso 1 1 calc R . .
H7B H 0.4461 0.2139 -0.1035 0.061 Uiso 1 1 calc R . .
C8 C 0.3331(2) 0.1979(2) -0.11194(15) 0.0392(9) Uani 1 1 d . . .
H8A H 0.3293 0.2461 -0.0952 0.047 Uiso 1 1 calc R . .
H8B H 0.3116 0.1999 -0.1490 0.047 Uiso 1 1 calc R . .
C2 C 0.0290(4) 0.0941(5) -0.1535(3) 0.0344(19) Uiso 0.50 1 d P C 1
H2A H -0.0071 0.0553 -0.1606 0.041 Uiso 0.50 1 calc PR C 1
H2B H 0.0053 0.1410 -0.1608 0.041 Uiso 0.50 1 calc PR C 1
C9 C 0.1360(3) 0.2746(3) -0.1181(2) 0.0331(12) Uiso 0.66 1 d P D 1
H9A H 0.0849 0.2596 -0.1260 0.040 Uiso 0.66 1 calc PR D 1
H9B H 0.1694 0.2532 -0.1456 0.040 Uiso 0.66 1 calc PR D 1
C10 C 0.1428(5) 0.3552(4) -0.1171(3) 0.0487(19) Uiso 0.66 1 d P D 1
H10A H 0.1159 0.3778 -0.1477 0.058 Uiso 0.66 1 calc PR D 1
H10B H 0.1949 0.3708 -0.1178 0.058 Uiso 0.66 1 calc PR D 1
C11 C 0.1070(4) 0.3712(4) -0.0628(3) 0.0412(18) Uiso 0.66 1 d P D 1
H11A H 0.0531 0.3769 -0.0671 0.049 Uiso 0.66 1 calc PR D 1
H11B H 0.1274 0.4156 -0.0466 0.049 Uiso 0.66 1 calc PR D 1
C12 C 0.1253(3) 0.3036(2) -0.02590(17) 0.0487(10) Uani 1 1 d . D .
H12A H 0.1601 0.3166 0.0036 0.058 Uiso 1 1 calc R E 1
H12B H 0.0801 0.2834 -0.0095 0.058 Uiso 1 1 calc R E 1
C13 C 0.25501(15) 0.10427(16) 0.05401(11) 0.0177(6) Uani 1 1 d . . .
C14 C 0.24775(16) 0.02934(16) 0.04558(12) 0.0205(6) Uani 1 1 d . . .
C15 C 0.30490(17) -0.01654(17) 0.06044(13) 0.0258(7) Uani 1 1 d . . .
H15 H 0.2994 -0.0668 0.0549 0.031 Uiso 1 1 calc R . .
C16 C 0.36947(18) 0.00921(19) 0.08304(14) 0.0302(7) Uani 1 1 d . . .
H16 H 0.4082 -0.0228 0.0925 0.036 Uiso 1 1 calc R . .
C17 C 0.37669(17) 0.08225(18) 0.09156(14) 0.0268(7) Uani 1 1 d . . .
H17 H 0.4211 0.1001 0.1069 0.032 Uiso 1 1 calc R . .
C18 C 0.32058(16) 0.13068(16) 0.07826(12) 0.0210(6) Uani 1 1 d . . .
C19 C 0.17812(17) -0.00322(17) 0.02121(13) 0.0245(6) Uani 1 1 d . . .
H19 H 0.1475 0.0371 0.0067 0.029 Uiso 1 1 calc R . .
C20 C 0.1941(2) -0.05440(19) -0.02632(14) 0.0324(8) Uani 1 1 d . . .
H20A H 0.2234 -0.0294 -0.0540 0.049 Uiso 1 1 calc R . .
H20B H 0.1476 -0.0704 -0.0425 0.049 Uiso 1 1 calc R . .
H20C H 0.2214 -0.0962 -0.0129 0.049 Uiso 1 1 calc R . .
C21 C 0.13262(19) -0.04211(19) 0.06514(14) 0.0302(7) Uani 1 1 d . . .
H21A H 0.1621 -0.0807 0.0813 0.045 Uiso 1 1 calc R . .
H21B H 0.0883 -0.0626 0.0485 0.045 Uiso 1 1 calc R . .
H21C H 0.1184 -0.0078 0.0936 0.045 Uiso 1 1 calc R . .
C22 C 0.33043(17) 0.21114(18) 0.08789(13) 0.0261(7) Uani 1 1 d . . .
H22 H 0.2815 0.2308 0.0991 0.031 Uiso 1 1 calc R . .
C23 C 0.3527(2) 0.24944(19) 0.03503(15) 0.0378(9) Uani 1 1 d . . .
H23A H 0.4016 0.2329 0.0237 0.057 Uiso 1 1 calc R . .
H23B H 0.3539 0.3014 0.0413 0.057 Uiso 1 1 calc R . .
H23C H 0.3169 0.2384 0.0063 0.057 Uiso 1 1 calc R . .
C24 C 0.38500(19) 0.2293(2) 0.13311(16) 0.0375(8) Uani 1 1 d . . .
H24A H 0.3726 0.2020 0.1661 0.056 Uiso 1 1 calc R . .
H24B H 0.3827 0.2808 0.1411 0.056 Uiso 1 1 calc R . .
H24C H 0.4349 0.2167 0.1213 0.056 Uiso 1 1 calc R . .
C25 C 0.00328(18) 0.1327(2) 0.05345(15) 0.0373(9) Uani 1 1 d . . .
H25A H -0.0056 0.0849 0.0379 0.056 Uiso 1 1 calc R . .
H25B H -0.0028 0.1691 0.0249 0.056 Uiso 1 1 calc R . .
H25C H -0.0320 0.1417 0.0829 0.056 Uiso 1 1 calc R . .
C26 C 0.11124(16) 0.08233(16) 0.20007(11) 0.0186(6) Uani 1 1 d . . .
C27 C 0.04217(16) 0.10217(17) 0.22282(12) 0.0216(6) Uani 1 1 d . . .
C28 C 0.01262(18) 0.06025(19) 0.26443(13) 0.0287(7) Uani 1 1 d . . .
H28 H -0.0332 0.0738 0.2800 0.034 Uiso 1 1 calc R . .
C29 C 0.0477(2) -0.0004(2) 0.28377(14) 0.0337(8) Uani 1 1 d . . .
H29 H 0.0262 -0.0281 0.3121 0.040 Uiso 1 1 calc R . .
C30 C 0.11464(19) -0.02028(18) 0.26130(13) 0.0295(7) Uani 1 1 d . . .
H30 H 0.1388 -0.0622 0.2743 0.035 Uiso 1 1 calc R . .
C31 C 0.14704(17) 0.02033(17) 0.21990(12) 0.0230(6) Uani 1 1 d . . .
C32 C 0.22276(17) -0.00120(17) 0.19778(13) 0.0243(6) Uani 1 1 d . . .
H32 H 0.2235 0.0108 0.1580 0.029 Uiso 1 1 calc R . .
C33 C 0.28327(18) 0.04308(19) 0.22527(15) 0.0308(7) Uani 1 1 d . . .
H33A H 0.2744 0.0943 0.2187 0.046 Uiso 1 1 calc R . .
H33B H 0.3312 0.0296 0.2100 0.046 Uiso 1 1 calc R . .
H33C H 0.2830 0.0337 0.2646 0.046 Uiso 1 1 calc R . .
C34 C 0.2395(2) -0.08117(19) 0.20302(16) 0.0377(8) Uani 1 1 d . . .
H34A H 0.2464 -0.0934 0.2416 0.057 Uiso 1 1 calc R . .
H34B H 0.2846 -0.0924 0.1828 0.057 Uiso 1 1 calc R . .
H34C H 0.1985 -0.1091 0.1881 0.057 Uiso 1 1 calc R . .
C35 C 0.00148(17) 0.16931(17) 0.20481(13) 0.0242(6) Uani 1 1 d . . .
H35 H 0.0232 0.1856 0.1694 0.029 Uiso 1 1 calc R . .
C36 C -0.08073(18) 0.1547(2) 0.19550(16) 0.0380(9) Uani 1 1 d . . .
H36A H -0.0864 0.1149 0.1697 0.057 Uiso 1 1 calc R . .
H36B H -0.1042 0.1978 0.1806 0.057 Uiso 1 1 calc R . .
H36C H -0.1040 0.1420 0.2303 0.057 Uiso 1 1 calc R . .
C37 C 0.0111(2) 0.23035(19) 0.24663(15) 0.0355(8) Uani 1 1 d . . .
H37A H -0.0106 0.2160 0.2816 0.053 Uiso 1 1 calc R . .
H37B H -0.0135 0.2738 0.2332 0.053 Uiso 1 1 calc R . .
H37C H 0.0637 0.2402 0.2517 0.053 Uiso 1 1 calc R . .
C38 C 0.12227(19) 0.29960(18) 0.12485(14) 0.0300(7) Uani 1 1 d . . .
H38A H 0.0937 0.3370 0.1434 0.045 Uiso 1 1 calc R . .
H38B H 0.0898 0.2718 0.1009 0.045 Uiso 1 1 calc R . .
H38C H 0.1612 0.3220 0.1031 0.045 Uiso 1 1 calc R . .
C39 C 0.22711(19) 0.23878(18) 0.24763(14) 0.0298(7) Uani 1 1 d . . .
H39A H 0.2792 0.2439 0.2380 0.045 Uiso 1 1 calc R . .
H39B H 0.2201 0.1945 0.2686 0.045 Uiso 1 1 calc R . .
H39C H 0.2117 0.2800 0.2697 0.045 Uiso 1 1 calc R . .
C9A C 0.1695(10) 0.2929(9) -0.1144(7) 0.067(4) Uiso 0.34 1 d P D 2
H9D H 0.1578 0.2620 -0.1462 0.080 Uiso 0.34 1 calc PR D 2
H9F H 0.2209 0.3100 -0.1176 0.080 Uiso 0.34 1 calc PR D 2
C10A C 0.1156(8) 0.3558(7) -0.1099(5) 0.037(3) Uiso 0.34 1 d P D 2
H10C H 0.1403 0.4010 -0.1207 0.045 Uiso 0.34 1 calc PR D 2
H10D H 0.0733 0.3479 -0.1347 0.045 Uiso 0.34 1 calc PR D 2
C11A C 0.0889(7) 0.3616(7) -0.0519(5) 0.034(3) Uiso 0.34 1 d P D 2
H11C H 0.1030 0.4082 -0.0355 0.040 Uiso 0.34 1 calc PR D 2
H11D H 0.0348 0.3561 -0.0498 0.040 Uiso 0.34 1 calc PR D 2
C2A C 0.0293(4) 0.0679(5) -0.1484(3) 0.0326(19) Uiso 0.50 1 d P C 2
H2D H -0.0150 0.0957 -0.1587 0.039 Uiso 0.50 1 calc PR C 2
H2F H 0.0173 0.0160 -0.1488 0.039 Uiso 0.50 1 calc PR C 2
H1N H 0.205(2) 0.193(2) 0.0463(15) 0.029(10) Uiso 1 1 d . . .
H2N H 0.181(2) 0.114(2) 0.1518(17) 0.040(13) Uiso 1 1 d . . .

loop_
_atom_site_aniso_label
_atom_site_aniso_U_11
_atom_site_aniso_U_22
_atom_site_aniso_U_33
_atom_site_aniso_U_23
_atom_site_aniso_U_13
_atom_site_aniso_U_12
Li 0.026(3) 0.031(3) 0.024(3) 0.000(2) 0.001(2) 0.001(2)
Zn1 0.01571(16) 0.02298(17) 0.01815(17) 0.00001(14) -0.00102(13) 0.00010(13)
Zn2 0.02265(18) 0.02091(18) 0.01983(17) 0.00089(13) -0.00069(14) -0.00227(14)
N1 0.0168(12) 0.0172(12) 0.0208(12) 0.0005(10) 0.0007(10) 0.0006(10)
N2 0.0176(13) 0.0200(13) 0.0193(12) 0.0023(10) 0.0007(10) 0.0022(10)
O1 0.0254(12) 0.0490(15) 0.0222(11) -0.0055(11) 0.0025(9) -0.0048(11)
O2 0.0261(12) 0.0385(13) 0.0300(12) 0.0054(10) 0.0078(10) -0.0020(10)
O3 0.0599(17) 0.0380(14) 0.0256(12) 0.0077(11) 0.0043(12) 0.0186(13)
C1 0.0294(18) 0.064(3) 0.032(2) -0.0033(18) 0.0060(15) -0.0094(18)
C3 0.0357(19) 0.055(2) 0.0277(18) -0.0032(17) -0.0017(15) -0.0027(18)
C4 0.0331(19) 0.063(3) 0.0231(17) -0.0092(17) 0.0022(15) 0.0022(18)
C5 0.038(2) 0.039(2) 0.040(2) 0.0055(17) 0.0145(17) 0.0035(17)
C6 0.0298(18) 0.059(3) 0.042(2) -0.0078(19) 0.0013(16) 0.0095(18)
C7 0.0276(19) 0.050(3) 0.075(3) 0.006(2) 0.011(2) -0.0072(18)
C8 0.0347(19) 0.053(2) 0.0302(18) 0.0124(17) 0.0051(16) -0.0045(18)
C12 0.068(3) 0.037(2) 0.041(2) -0.0039(18) 0.002(2) 0.010(2)
C13 0.0138(13) 0.0224(15) 0.0168(13) 0.0039(11) 0.0021(11) -0.0008(11)
C14 0.0163(13) 0.0254(16) 0.0198(14) 0.0027(12) 0.0030(11) -0.0014(12)
C15 0.0234(15) 0.0226(15) 0.0313(17) 0.0044(13) 0.0043(13) 0.0011(13)
C16 0.0223(15) 0.0319(18) 0.0363(19) 0.0083(15) 0.0003(14) 0.0056(14)
C17 0.0172(14) 0.0321(17) 0.0312(17) 0.0048(14) -0.0033(12) -0.0012(13)
C18 0.0181(14) 0.0238(15) 0.0211(14) 0.0020(12) 0.0006(11) -0.0011(12)
C19 0.0239(15) 0.0231(15) 0.0265(16) -0.0010(13) -0.0005(13) -0.0013(13)
C20 0.0322(17) 0.0348(19) 0.0302(18) -0.0075(15) 0.0049(14) -0.0071(15)
C21 0.0282(17) 0.0291(17) 0.0335(18) -0.0055(14) 0.0054(14) -0.0098(14)
C22 0.0215(15) 0.0273(16) 0.0295(17) -0.0036(13) -0.0012(13) -0.0035(13)
C23 0.051(2) 0.0273(18) 0.035(2) 0.0011(15) 0.0012(17) -0.0099(16)
C24 0.0300(18) 0.044(2) 0.039(2) -0.0110(17) -0.0065(15) -0.0050(16)
C25 0.0182(15) 0.060(2) 0.0331(19) -0.0088(18) -0.0028(14) 0.0015(16)
C26 0.0188(14) 0.0201(14) 0.0168(13) 0.0000(11) -0.0036(11) -0.0038(11)
C27 0.0194(14) 0.0257(15) 0.0196(14) -0.0005(12) -0.0025(12) -0.0032(12)
C28 0.0214(15) 0.0383(19) 0.0263(17) 0.0030(14) 0.0020(13) -0.0055(14)
C29 0.0372(19) 0.039(2) 0.0247(17) 0.0138(15) 0.0003(14) -0.0095(16)
C30 0.0338(18) 0.0281(17) 0.0265(17) 0.0088(13) -0.0081(14) -0.0039(14)
C31 0.0237(15) 0.0247(15) 0.0208(15) -0.0005(12) -0.0044(12) -0.0017(13)
C32 0.0271(16) 0.0219(15) 0.0240(15) 0.0003(12) -0.0040(13) 0.0049(13)
C33 0.0250(16) 0.0314(18) 0.0361(19) 0.0007(15) -0.0080(14) 0.0038(14)
C34 0.046(2) 0.0262(18) 0.041(2) 0.0005(15) -0.0074(17) 0.0127(16)
C35 0.0201(15) 0.0283(16) 0.0243(16) 0.0014(13) 0.0035(12) 0.0016(13)
C36 0.0207(16) 0.047(2) 0.046(2) 0.0106(18) 0.0006(15) 0.0021(15)
C37 0.0384(19) 0.0366(19) 0.0316(18) -0.0059(16) 0.0112(15) 0.0042(16)
C38 0.0355(18) 0.0213(15) 0.0331(18) 0.0032(14) -0.0051(15) 0.0011(14)
C39 0.0363(18) 0.0278(16) 0.0253(16) -0.0039(14) -0.0047(14) -0.0006(15)

loop_
_atom_type_symbol
_atom_type_description
_atom_type_scat_dispersion_real
_atom_type_scat_dispersion_imag
_atom_type_scat_source
Li Li -0.0003 0.0001 'International Tables Vol C Tables 4.2.6.8 and 6.1.1.4'
Zn Zn 0.2839 1.4301 'International Tables Vol C Tables 4.2.6.8 and 6.1.1.4'
N N 0.0061 0.0033 'International Tables Vol C Tables 4.2.6.8 and 6.1.1.4'
O O 0.0106 0.0060 'International Tables Vol C Tables 4.2.6.8 and 6.1.1.4'
C C 0.0033 0.0016 'International Tables Vol C Tables 4.2.6.8 and 6.1.1.4'
H H 0.0000 0.0000 'International Tables Vol C Tables 4.2.6.8 and 6.1.1.4'

loop_
_geom_angle_atom_site_label_1
_geom_angle_atom_site_label_2
_geom_angle_atom_site_label_3
_geom_angle
_geom_angle_site_symmetry_1
_geom_angle_site_symmetry_3
_geom_angle_publ_flag
N1 Li O1 127.7(3) . . ?
N1 Li O2 112.0(3) . . ?
N1 Li O3 105.7(3) . . ?
O1 Li O2 100.2(3) . . ?
O1 Li O3 100.8(3) . . ?
O2 Li O3 109.2(3) . . ?
N1 Zn1 N2 102.45(10) . . ?
N1 Zn1 C25 125.79(13) . . ?
N2 Zn1 C25 131.66(13) . . ?
N2 Zn2 C38 109.11(12) . . ?
N2 Zn2 C39 110.58(12) . . ?
C38 Zn2 C39 140.31(14) . . ?
Li N1 Zn1 122.0(2) . . ?
Li N1 C13 109.2(2) . . ?
Li N1 H1N 100(3) . . ?
Zn1 N1 C13 113.99(18) . . ?
Zn1 N1 H1N 98(3) . . ?
C13 N1 H1N 112(3) . . ?
Zn1 N2 Zn2 101.31(11) . . ?
Zn1 N2 C26 125.11(19) . . ?
Zn1 N2 H2N 99(3) . . ?
Zn2 N2 C26 116.49(19) . . ?
Zn2 N2 H2N 99(3) . . ?
C26 N2 H2N 112(3) . . ?
Li O1 C1 124.3(3) . . ?
Li O1 C4 127.2(3) . . ?
C1 O1 C4 107.3(3) . . ?
Li O2 C5 126.7(3) . . ?
Li O2 C8 125.9(3) . . ?
C5 O2 C8 107.4(3) . . ?
Li O3 C9 121.3(3) . . ?
Li O3 C12 127.3(3) . . ?
Li O3 C9A 125.1(7) . . ?
C9 O3 C12 108.1(3) . . ?
C12 O3 C9A 107.0(7) . . ?
O1 C1 H1A 110.6 . . ?
O1 C1 H1B 110.6 . . ?
O1 C1 C2 105.6(4) . . ?
O1 C1 C2A 108.5(4) . . ?
H1A C1 H1B 108.8 . . ?
H1A C1 C2 110.6 . . ?
H1A C1 C2A 124.1 . . ?
H1B C1 C2 110.6 . . ?
H1B C1 C2A 92.5 . . ?
H3A C3 H3B 108.5 . . ?
H3A C3 C4 110.2 . . ?
H3A C3 C2 110.2 . . ?
H3A C3 C2A 128.5 . . ?
H3B C3 C4 110.2 . . ?
H3B C3 C2 110.2 . . ?
H3B C3 C2A 97.4 . . ?
C4 C3 C2 107.6(4) . . ?
C4 C3 C2A 100.7(4) . . ?
O1 C4 C3 105.9(3) . . ?
O1 C4 H4A 110.6 . . ?
O1 C4 H4B 110.6 . . ?
C3 C4 H4A 110.6 . . ?
C3 C4 H4B 110.6 . . ?
H4A C4 H4B 108.7 . . ?
O2 C5 H5A 110.7 . . ?
O2 C5 H5B 110.7 . . ?
O2 C5 C6 105.0(3) . . ?
H5A C5 H5B 108.8 . . ?
H5A C5 C6 110.7 . . ?
H5B C5 C6 110.7 . . ?
C5 C6 H6A 111.4 . . ?
C5 C6 H6B 111.4 . . ?
C5 C6 C7 102.0(3) . . ?
H6A C6 H6B 109.2 . . ?
H6A C6 C7 111.4 . . ?
H6B C6 C7 111.4 . . ?
C6 C7 H7A 110.7 . . ?
C6 C7 H7B 110.7 . . ?
C6 C7 C8 105.2(3) . . ?
H7A C7 H7B 108.8 . . ?
H7A C7 C8 110.7 . . ?
H7B C7 C8 110.7 . . ?
O2 C8 C7 106.7(3) . . ?
O2 C8 H8A 110.4 . . ?
O2 C8 H8B 110.4 . . ?
C7 C8 H8A 110.4 . . ?
C7 C8 H8B 110.4 . . ?
H8A C8 H8B 108.6 . . ?
C1 C2 C3 104.9(5) . . ?
C1 C2 H2A 110.8 . . ?
C1 C2 H2B 110.8 . . ?
C3 C2 H2A 110.8 . . ?
C3 C2 H2B 110.8 . . ?
H2A C2 H2B 108.8 . . ?
O3 C9 H9A 111.2 . . ?
O3 C9 H9B 111.2 . . ?
O3 C9 C10 102.7(5) . . ?
H9A C9 H9B 109.1 . . ?
H9A C9 C10 111.2 . . ?
H9B C9 C10 111.2 . . ?
C9 C10 H10A 111.8 . . ?
C9 C10 H10B 111.8 . . ?
C9 C10 C11 100.1(6) . . ?
H10A C10 H10B 109.5 . . ?
H10A C10 C11 111.8 . . ?
H10B C10 C11 111.8 . . ?
C10 C11 H11A 110.8 . . ?
C10 C11 H11B 110.8 . . ?
C10 C11 C12 104.8(5) . . ?
H11A C11 H11B 108.9 . . ?
H11A C11 C12 110.8 . . ?
H11B C11 C12 110.8 . . ?
O3 C12 C11 103.8(4) . . ?
O3 C12 H12A 111.0 . . ?
O3 C12 H12B 111.0 . . ?
O3 C12 C11A 113.7(6) . . ?
C11 C12 H12A 111.0 . . ?
C11 C12 H12B 111.0 . . ?
C11 C12 C11A 16.5(6) . . ?
H12A C12 H12B 109.0 . . ?
H12A C12 C11A 116.2 . . ?
H12B C12 C11A 94.8 . . ?
N1 C13 C14 118.9(3) . . ?
N1 C13 C18 122.5(3) . . ?
C14 C13 C18 118.7(3) . . ?
C13 C14 C15 119.7(3) . . ?
C13 C14 C19 121.7(3) . . ?
C15 C14 C19 118.5(3) . . ?
C14 C15 H15 119.2 . . ?
C14 C15 C16 121.7(3) . . ?
H15 C15 C16 119.2 . . ?
C15 C16 H16 120.6 . . ?
C15 C16 C17 118.8(3) . . ?
H16 C16 C17 120.6 . . ?
C16 C17 H17 119.0 . . ?
C16 C17 C18 122.0(3) . . ?
H17 C17 C18 119.0 . . ?
C13 C18 C17 119.1(3) . . ?
C13 C18 C22 120.2(3) . . ?
C17 C18 C22 120.7(3) . . ?
C14 C19 H19 107.6 . . ?
C14 C19 C20 112.8(3) . . ?
C14 C19 C21 111.1(3) . . ?
H19 C19 C20 107.6 . . ?
H19 C19 C21 107.6 . . ?
C20 C19 C21 109.9(3) . . ?
C19 C20 H20A 109.5 . . ?
C19 C20 H20B 109.5 . . ?
C19 C20 H20C 109.5 . . ?
H20A C20 H20B 109.5 . . ?
H20A C20 H20C 109.5 . . ?
H20B C20 H20C 109.5 . . ?
C19 C21 H21A 109.5 . . ?
C19 C21 H21B 109.5 . . ?
C19 C21 H21C 109.5 . . ?
H21A C21 H21B 109.5 . . ?
H21A C21 H21C 109.5 . . ?
H21B C21 H21C 109.5 . . ?
C18 C22 H22 107.3 . . ?
C18 C22 C23 110.9(3) . . ?
C18 C22 C24 113.9(3) . . ?
H22 C22 C23 107.3 . . ?
H22 C22 C24 107.3 . . ?
C23 C22 C24 109.8(3) . . ?
C22 C23 H23A 109.5 . . ?
C22 C23 H23B 109.5 . . ?
C22 C23 H23C 109.5 . . ?
H23A C23 H23B 109.5 . . ?
H23A C23 H23C 109.5 . . ?
H23B C23 H23C 109.5 . . ?
C22 C24 H24A 109.5 . . ?
C22 C24 H24B 109.5 . . ?
C22 C24 H24C 109.5 . . ?
H24A C24 H24B 109.5 . . ?
H24A C24 H24C 109.5 . . ?
H24B C24 H24C 109.5 . . ?
Zn1 C25 H25A 109.5 . . ?
Zn1 C25 H25B 109.5 . . ?
Zn1 C25 H25C 109.5 . . ?
H25A C25 H25B 109.5 . . ?
H25A C25 H25C 109.5 . . ?
H25B C25 H25C 109.5 . . ?
N2 C26 C27 119.8(3) . . ?
N2 C26 C31 121.2(3) . . ?
C27 C26 C31 119.0(3) . . ?
C26 C27 C28 118.8(3) . . ?
C26 C27 C35 122.0(3) . . ?
C28 C27 C35 119.1(3) . . ?
C27 C28 H28 118.9 . . ?
C27 C28 C29 122.1(3) . . ?
H28 C28 C29 118.9 . . ?
C28 C29 H29 120.4 . . ?
C28 C29 C30 119.2(3) . . ?
H29 C29 C30 120.4 . . ?
C29 C30 H30 119.5 . . ?
C29 C30 C31 121.0(3) . . ?
H30 C30 C31 119.5 . . ?
C26 C31 C30 119.9(3) . . ?
C26 C31 C32 120.4(3) . . ?
C30 C31 C32 119.6(3) . . ?
C31 C32 H32 107.3 . . ?
C31 C32 C33 110.4(3) . . ?
C31 C32 C34 113.9(3) . . ?
H32 C32 C33 107.3 . . ?
H32 C32 C34 107.3 . . ?
C33 C32 C34 110.2(3) . . ?
C32 C33 H33A 109.5 . . ?
C32 C33 H33B 109.5 . . ?
C32 C33 H33C 109.5 . . ?
H33A C33 H33B 109.5 . . ?
H33A C33 H33C 109.5 . . ?
H33B C33 H33C 109.5 . . ?
C32 C34 H34A 109.5 . . ?
C32 C34 H34B 109.5 . . ?
C32 C34 H34C 109.5 . . ?
H34A C34 H34B 109.5 . . ?
H34A C34 H34C 109.5 . . ?
H34B C34 H34C 109.5 . . ?
C27 C35 H35 108.0 . . ?
C27 C35 C36 111.8(3) . . ?
C27 C35 C37 111.0(3) . . ?
H35 C35 C36 108.0 . . ?
H35 C35 C37 108.0 . . ?
C36 C35 C37 109.9(3) . . ?
C35 C36 H36A 109.5 . . ?
C35 C36 H36B 109.5 . . ?
C35 C36 H36C 109.5 . . ?
H36A C36 H36B 109.5 . . ?
H36A C36 H36C 109.5 . . ?
H36B C36 H36C 109.5 . . ?
C35 C37 H37A 109.5 . . ?
C35 C37 H37B 109.5 . . ?
C35 C37 H37C 109.5 . . ?
H37A C37 H37B 109.5 . . ?
H37A C37 H37C 109.5 . . ?
H37B C37 H37C 109.5 . . ?
Zn2 C38 H38A 109.5 . . ?
Zn2 C38 H38B 109.5 . . ?
Zn2 C38 H38C 109.5 . . ?
H38A C38 H38B 109.5 . . ?
H38A C38 H38C 109.5 . . ?
H38B C38 H38C 109.5 . . ?
Zn2 C39 H39A 109.5 . . ?
Zn2 C39 H39B 109.5 . . ?
Zn2 C39 H39C 109.5 . . ?
H39A C39 H39B 109.5 . . ?
H39A C39 H39C 109.5 . . ?
H39B C39 H39C 109.5 . . ?
O3 C9A H9D 111.3 . . ?
O3 C9A C10A 102.6(11) . . ?
H9D C9A H9F 109.2 . . ?
H9D C9A C10A 111.3 . . ?
H9F C9A C10A 111.3 . . ?
C9A C10A H10C 109.8 . . ?
C9A C10A H10D 109.8 . . ?
C9A C10A C11A 109.3(11) . . ?
H10C C10A H10D 108.3 . . ?
H10C C10A C11A 109.8 . . ?
H10D C10A C11A 109.8 . . ?
C12 C11A C10A 102.6(9) . . ?
C12 C11A H11C 111.2 . . ?
C12 C11A H11D 111.2 . . ?
C10A C11A H11C 111.2 . . ?
C10A C11A H11D 111.2 . . ?
H11C C11A H11D 109.2 . . ?
C1 C2A C3 103.4(5) . . ?
C1 C2A H2D 111.1 . . ?
C1 C2A H2F 111.1 . . ?
C3 C2A H2D 111.1 . . ?
C3 C2A H2F 111.1 . . ?
H2D C2A H2F 109.0 . . ?

loop_
_geom_bond_atom_site_label_1
_geom_bond_atom_site_label_2
_geom_bond_distance
_geom_bond_site_symmetry_2
_geom_bond_publ_flag
Li N1 2.074(6) . ?
Li O1 1.961(6) . ?
Li O2 2.007(6) . ?
Li O3 1.967(6) . ?
Zn1 N1 2.021(2) . ?
Zn1 N2 2.008(3) . ?
Zn1 C25 1.969(3) . ?
Zn2 N2 2.139(3) . ?
Zn2 C38 1.989(3) . ?
Zn2 C39 1.983(3) . ?
N1 C13 1.413(4) . ?
N1 H1N 0.84(4) . ?
N2 C26 1.422(4) . ?
N2 H2N 0.74(4) . ?
O1 C1 1.446(4) . ?
O1 C4 1.440(4) . ?
O2 C5 1.436(4) . ?
O2 C8 1.442(4) . ?
O3 C9 1.462(6) . ?
O3 C12 1.416(5) . ?
O3 C9A 1.470(17) . ?
C1 H1A 0.990 . ?
C1 H1B 0.990 . ?
C1 C2 1.548(9) . ?
C1 C2A 1.489(9) . ?
C3 H3A 0.990 . ?
C3 H3B 0.990 . ?
C3 C4 1.497(5) . ?
C3 C2 1.472(9) . ?
C3 C2A 1.562(9) . ?
C4 H4A 0.990 . ?
C4 H4B 0.990 . ?
C5 H5A 0.990 . ?
C5 H5B 0.990 . ?
C5 C6 1.510(5) . ?
C6 H6A 0.990 . ?
C6 H6B 0.990 . ?
C6 C7 1.506(6) . ?
C7 H7A 0.990 . ?
C7 H7B 0.990 . ?
C7 C8 1.518(5) . ?
C8 H8A 0.990 . ?
C8 H8B 0.990 . ?
C2 H2A 0.990 . ?
C2 H2B 0.990 . ?
C9 H9A 0.990 . ?
C9 H9B 0.990 . ?
C9 C10 1.506(9) . ?
C10 H10A 0.990 . ?
C10 H10B 0.990 . ?
C10 C11 1.509(11) . ?
C11 H11A 0.990 . ?
C11 H11B 0.990 . ?
C11 C12 1.584(8) . ?
C12 H12A 0.990 . ?
C12 H12B 0.990 . ?
C12 C11A 1.417(13) . ?
C13 C14 1.416(4) . ?
C13 C18 1.420(4) . ?
C14 C15 1.393(4) . ?
C14 C19 1.525(4) . ?
C15 H15 0.950 . ?
C15 C16 1.383(5) . ?
C16 H16 0.950 . ?
C16 C17 1.381(5) . ?
C17 H17 0.950 . ?
C17 C18 1.400(4) . ?
C18 C22 1.526(4) . ?
C19 H19 1.000 . ?
C19 C20 1.532(4) . ?
C19 C21 1.538(4) . ?
C20 H20A 0.980 . ?
C20 H20B 0.980 . ?
C20 H20C 0.980 . ?
C21 H21A 0.980 . ?
C21 H21B 0.980 . ?
C21 H21C 0.980 . ?
C22 H22 1.000 . ?
C22 C23 1.533(5) . ?
C22 C24 1.525(5) . ?
C23 H23A 0.980 . ?
C23 H23B 0.980 . ?
C23 H23C 0.980 . ?
C24 H24A 0.980 . ?
C24 H24B 0.980 . ?
C24 H24C 0.980 . ?
C25 H25A 0.980 . ?
C25 H25B 0.980 . ?
C25 H25C 0.980 . ?
C26 C27 1.423(4) . ?
C26 C31 1.411(4) . ?
C27 C28 1.392(4) . ?
C27 C35 1.518(4) . ?
C28 H28 0.950 . ?
C28 C29 1.379(5) . ?
C29 H29 0.950 . ?
C29 C30 1.387(5) . ?
C30 H30 0.950 . ?
C30 C31 1.395(4) . ?
C31 C32 1.532(4) . ?
C32 H32 1.000 . ?
C32 C33 1.530(4) . ?
C32 C34 1.525(4) . ?
C33 H33A 0.980 . ?
C33 H33B 0.980 . ?
C33 H33C 0.980 . ?
C34 H34A 0.980 . ?
C34 H34B 0.980 . ?
C34 H34C 0.980 . ?
C35 H35 1.000 . ?
C35 C36 1.536(4) . ?
C35 C37 1.540(5) . ?
C36 H36A 0.980 . ?
C36 H36B 0.980 . ?
C36 H36C 0.980 . ?
C37 H37A 0.980 . ?
C37 H37B 0.980 . ?
C37 H37C 0.980 . ?
C38 H38A 0.980 . ?
C38 H38B 0.980 . ?
C38 H38C 0.980 . ?
C39 H39A 0.980 . ?
C39 H39B 0.980 . ?
C39 H39C 0.980 . ?
C9A H9D 0.990 . ?
C9A H9F 0.990 . ?
C9A C10A 1.53(2) . ?
C10A H10C 0.990 . ?
C10A H10D 0.990 . ?
C10A C11A 1.504(18) . ?
C11A H11C 0.990 . ?
C11A H11D 0.990 . ?
C2A H2D 0.990 . ?
C2A H2F 0.990 . ?
